data_4343132
loop_
_publ_author_name
'Murphy, Denissa T.'
'Schmid, Siegbert'
'Hester, James R.'
'Blanchard, Peter E. R.'
'Miiller, Wojciech'

_publ_section_title
;
 Coordination Site Disorder in Spinel-Type LiMnTiO4.
;
_journal_issue 10
_journal_name_full 'Inorganic chemistry'
_journal_page_first 4636
_journal_page_last 4643
_journal_paper_doi 10.1021/ic502747p
_journal_volume 54
_journal_year 2015
_chemical_formula_sum 'Li Mn O4 Ti'
_chemical_formula_weight 173.8
_chemical_name_common Lithium_manganese_titanate_slowcooled_950C
_chemical_name_systematic ' Lithium_manganese_titanate'
_space_group_IT_number 227
_symmetry_cell_setting cubic
_symmetry_Int_Tables_number 227
_symmetry_space_group_name_Hall '-F 4vw 2vw 3'
_symmetry_space_group_name_H-M 'F d -3 m :2'
_cell_angle_alpha 90
_cell_angle_beta 90
_cell_angle_gamma 90
_cell_formula_units_Z 8
_cell_length_a 8.3405(6)
_cell_length_b 8.3405(6)
_cell_length_c 8.3405(6)
_cell_measurement_temperature 293
_cell_volume 580.20(7)
_diffrn_ambient_temperature 293
_diffrn_measurement_device_type powder_diffraction
_diffrn_radiation_probe neutron
_diffrn_radiation_type neutron
_diffrn_radiation_wavelength 1.622
_exptl_absorpt_coefficient_mu 0.112
_exptl_crystal_density_diffrn 3.977
_exptl_crystal_F_000 656
_pd_char_colour black
_pd_instr_location ' ?'
_pd_meas_2theta_range_max 163.950
_pd_meas_2theta_range_min 2.751
_pd_meas_number_of_points 3226
_pd_proc_2theta_range_max 163.95
_pd_proc_2theta_range_min 11.851
_pd_proc_ls_background_function 'Manual background'
_pd_proc_ls_pref_orient_corr none
_pd_proc_ls_profile_function Pseudo-Voigt
_pd_proc_ls_prof_R_factor 0.0496
_pd_proc_ls_prof_wR_expected 0.0238
_pd_proc_ls_prof_wR_factor 0.0648
_refine_ls_goodness_of_fit_all 2.72
_refine_ls_number_constraints 4
_refine_ls_number_parameters 18
_refine_ls_number_restraints 0
_refine_ls_R_factor_all 0.0517
_refine_ls_R_factor_gt 0.0517
_refine_ls_shift/su_max 0.0000
_refine_ls_shift/su_mean 0.0000
_refine_ls_weighting_scheme sigma
_refine_ls_wR_factor_all 0.0853
_refine_ls_wR_factor_gt 0.0853
_cod_data_source_file ic502747p_si_001.cif
_cod_data_source_block I
_cod_original_cell_volume 580.21(7)
_cod_original_sg_symbol_Hall '-F 4abvw;2abvw;3'
_cod_original_sg_symbol_H-M 'F d -3 m'
_cod_original_formula_sum 'Li1 Mn1 O4 Ti1'
_cod_database_code 4343132

loop_
_symmetry_equiv_pos_site_id
_symmetry_equiv_pos_as_xyz
1 x,y,z
2 -x+3/4,-y+1/4,z+1/2
3 -x+1/4,y+1/2,-z+3/4
4 x+1/2,-y+3/4,-z+1/4
5 z,x,y
6 z+1/2,-x+3/4,-y+1/4
7 -z+3/4,-x+1/4,y+1/2
8 -z+1/4,x+1/2,-y+3/4
9 y,z,x
10 -y+1/4,z+1/2,-x+3/4
11 y+1/2,-z+3/4,-x+1/4
12 -y+3/4,-z+1/4,x+1/2
13 y+3/4,x+1/4,-z+1/2
14 -y,-x,-z
15 y+1/4,-x+1/2,z+3/4
16 -y+1/2,x+3/4,z+1/4
17 x+3/4,z+1/4,-y+1/2
18 -x+1/2,z+3/4,y+1/4
19 -x,-z,-y
20 x+1/4,-z+1/2,y+3/4
21 z+3/4,y+1/4,-x+1/2
22 z+1/4,-y+1/2,x+3/4
23 -z+1/2,y+3/4,x+1/4
24 -z,-y,-x
25 -x,-y,-z
26 x+1/4,y+3/4,-z+1/2
27 x+3/4,-y+1/2,z+1/4
28 -x+1/2,y+1/4,z+3/4
29 -z,-x,-y
30 -z+1/2,x+1/4,y+3/4
31 z+1/4,x+3/4,-y+1/2
32 z+3/4,-x+1/2,y+1/4
33 -y,-z,-x
34 y+3/4,-z+1/2,x+1/4
35 -y+1/2,z+1/4,x+3/4
36 y+1/4,z+3/4,-x+1/2
37 -y+1/4,-x+3/4,z+1/2
38 y,x,z
39 -y+3/4,x+1/2,-z+1/4
40 y+1/2,-x+1/4,-z+3/4
41 -x+1/4,-z+3/4,y+1/2
42 x+1/2,-z+1/4,-y+3/4
43 x,z,y
44 -x+3/4,z+1/2,-y+1/4
45 -z+1/4,-y+3/4,x+1/2
46 -z+3/4,y+1/2,-x+1/4
47 z+1/2,-y+1/4,-x+3/4
48 z,y,x
49 x,y+1/2,z+1/2
50 -x+3/4,-y+3/4,z
51 -x+1/4,y,-z+1/4
52 x+1/2,-y+1/4,-z+3/4
53 z,x+1/2,y+1/2
54 z+1/2,-x+1/4,-y+3/4
55 -z+3/4,-x+3/4,y
56 -z+1/4,x,-y+1/4
57 y,z+1/2,x+1/2
58 -y+1/4,z,-x+1/4
59 y+1/2,-z+1/4,-x+3/4
60 -y+3/4,-z+3/4,x
61 y+3/4,x+3/4,-z
62 -y,-x+1/2,-z+1/2
63 y+1/4,-x,z+1/4
64 -y+1/2,x+1/4,z+3/4
65 x+3/4,z+3/4,-y
66 -x+1/2,z+1/4,y+3/4
67 -x,-z+1/2,-y+1/2
68 x+1/4,-z,y+1/4
69 z+3/4,y+3/4,-x
70 z+1/4,-y,x+1/4
71 -z+1/2,y+1/4,x+3/4
72 -z,-y+1/2,-x+1/2
73 -x,-y+1/2,-z+1/2
74 x+1/4,y+1/4,-z
75 x+3/4,-y,z+3/4
76 -x+1/2,y+3/4,z+1/4
77 -z,-x+1/2,-y+1/2
78 -z+1/2,x+3/4,y+1/4
79 z+1/4,x+1/4,-y
80 z+3/4,-x,y+3/4
81 -y,-z+1/2,-x+1/2
82 y+3/4,-z,x+3/4
83 -y+1/2,z+3/4,x+1/4
84 y+1/4,z+1/4,-x
85 -y+1/4,-x+1/4,z
86 y,x+1/2,z+1/2
87 -y+3/4,x,-z+3/4
88 y+1/2,-x+3/4,-z+1/4
89 -x+1/4,-z+1/4,y
90 x+1/2,-z+3/4,-y+1/4
91 x,z+1/2,y+1/2
92 -x+3/4,z,-y+3/4
93 -z+1/4,-y+1/4,x
94 -z+3/4,y,-x+3/4
95 z+1/2,-y+3/4,-x+1/4
96 z,y+1/2,x+1/2
97 x+1/2,y,z+1/2
98 -x+1/4,-y+1/4,z
99 -x+3/4,y+1/2,-z+1/4
100 x,-y+3/4,-z+3/4
101 z+1/2,x,y+1/2
102 z,-x+3/4,-y+3/4
103 -z+1/4,-x+1/4,y
104 -z+3/4,x+1/2,-y+1/4
105 y+1/2,z,x+1/2
106 -y+3/4,z+1/2,-x+1/4
107 y,-z+3/4,-x+3/4
108 -y+1/4,-z+1/4,x
109 y+1/4,x+1/4,-z
110 -y+1/2,-x,-z+1/2
111 y+3/4,-x+1/2,z+1/4
112 -y,x+3/4,z+3/4
113 x+1/4,z+1/4,-y
114 -x,z+3/4,y+3/4
115 -x+1/2,-z,-y+1/2
116 x+3/4,-z+1/2,y+1/4
117 z+1/4,y+1/4,-x
118 z+3/4,-y+1/2,x+1/4
119 -z,y+3/4,x+3/4
120 -z+1/2,-y,-x+1/2
121 -x+1/2,-y,-z+1/2
122 x+3/4,y+3/4,-z
123 x+1/4,-y+1/2,z+3/4
124 -x,y+1/4,z+1/4
125 -z+1/2,-x,-y+1/2
126 -z,x+1/4,y+1/4
127 z+3/4,x+3/4,-y
128 z+1/4,-x+1/2,y+3/4
129 -y+1/2,-z,-x+1/2
130 y+1/4,-z+1/2,x+3/4
131 -y,z+1/4,x+1/4
132 y+3/4,z+3/4,-x
133 -y+3/4,-x+3/4,z
134 y+1/2,x,z+1/2
135 -y+1/4,x+1/2,-z+3/4
136 y,-x+1/4,-z+1/4
137 -x+3/4,-z+3/4,y
138 x,-z+1/4,-y+1/4
139 x+1/2,z,y+1/2
140 -x+1/4,z+1/2,-y+3/4
141 -z+3/4,-y+3/4,x
142 -z+1/4,y+1/2,-x+3/4
143 z,-y+1/4,-x+1/4
144 z+1/2,y,x+1/2
145 x+1/2,y+1/2,z
146 -x+1/4,-y+3/4,z+1/2
147 -x+3/4,y,-z+3/4
148 x,-y+1/4,-z+1/4
149 z+1/2,x+1/2,y
150 z,-x+1/4,-y+1/4
151 -z+1/4,-x+3/4,y+1/2
152 -z+3/4,x,-y+3/4
153 y+1/2,z+1/2,x
154 -y+3/4,z,-x+3/4
155 y,-z+1/4,-x+1/4
156 -y+1/4,-z+3/4,x+1/2
157 y+1/4,x+3/4,-z+1/2
158 -y+1/2,-x+1/2,-z
159 y+3/4,-x,z+3/4
160 -y,x+1/4,z+1/4
161 x+1/4,z+3/4,-y+1/2
162 -x,z+1/4,y+1/4
163 -x+1/2,-z+1/2,-y
164 x+3/4,-z,y+3/4
165 z+1/4,y+3/4,-x+1/2
166 z+3/4,-y,x+3/4
167 -z,y+1/4,x+1/4
168 -z+1/2,-y+1/2,-x
169 -x+1/2,-y+1/2,-z
170 x+3/4,y+1/4,-z+1/2
171 x+1/4,-y,z+1/4
172 -x,y+3/4,z+3/4
173 -z+1/2,-x+1/2,-y
174 -z,x+3/4,y+3/4
175 z+3/4,x+1/4,-y+1/2
176 z+1/4,-x,y+1/4
177 -y+1/2,-z+1/2,-x
178 y+1/4,-z,x+1/4
179 -y,z+3/4,x+3/4
180 y+3/4,z+1/4,-x+1/2
181 -y+3/4,-x+1/4,z+1/2
182 y+1/2,x+1/2,z
183 -y+1/4,x,-z+1/4
184 y,-x+3/4,-z+3/4
185 -x+3/4,-z+1/4,y+1/2
186 x,-z+3/4,-y+3/4
187 x+1/2,z+1/2,y
188 -x+1/4,z,-y+1/4
189 -z+3/4,-y+1/4,x+1/2
190 -z+1/4,y,-x+1/4
191 z,-y+3/4,-x+3/4
192 z+1/2,y+1/2,x

loop_
_atom_site_label
_atom_site_type_symbol
_atom_site_fract_x
_atom_site_fract_y
_atom_site_fract_z
_atom_site_adp_type
_atom_site_U_iso_or_equiv
_atom_site_symmetry_multiplicity
_atom_site_occupancy
_atom_site_calc_flag
Li11 Li 0.125 0.125 0.125 Uiso 0.0226 8 0.7546 d
Ti11 Ti 0.125 0.125 0.125 Uiso 0.0226 8 0.2454 d
Li12 Li 0.5 0.5 0.5 Uiso 0.0136 16 0.1227 d
Ti12 Ti 0.5 0.5 0.5 Uiso 0.0136 16 0.3773 d
Mn12 Mn 0.5 0.5 0.5 Uiso 0.0136 16 0.5 d
O1 O 0.262488 0.262488 0.262488 Uiso 0.0304 32 1 d

loop_
_atom_type_symbol
_atom_type_scat_length_neutron
_atom_type_scat_source
Li -1.900 International_Tables_Vol_C
Mn -3.730 International_Tables_Vol_C
Ti -3.438 International_Tables_Vol_C
O 5.803 International_Tables_Vol_C

loop_
_geom_angle_atom_site_label_1
_geom_angle_atom_site_label_2
_geom_angle_atom_site_label_3
_geom_angle_site_symmetry_1
_geom_angle_site_symmetry_3
_geom_angle
Ti11 Li11 O1 . . 0
Ti11 Li11 O1 . 98_555 0
Ti11 Li11 O1 . 51_555 0
Ti11 Li11 O1 . 148_555 0
O1 Li11 O1 . 98_555 109.471(5)
O1 Li11 O1 . 51_555 109.471(5)
O1 Li11 O1 . 148_555 109.471(5)
O1 Li11 O1 98_555 51_555 109.471(5)
O1 Li11 O1 98_555 148_555 109.471(5)
O1 Li11 O1 51_555 148_555 109.471(5)
Li11 Ti11 O1 . . 0
Li11 Ti11 O1 . 98_555 0
Li11 Ti11 O1 . 51_555 0
Li11 Ti11 O1 . 148_555 0
O1 Ti11 O1 . 98_555 109.471(5)
O1 Ti11 O1 . 51_555 109.471(5)
O1 Ti11 O1 . 148_555 109.471(5)
O1 Ti11 O1 98_555 51_555 109.471(5)
O1 Ti11 O1 98_555 148_555 109.471(5)
O1 Ti11 O1 51_555 148_555 109.471(5)
Li12 Li12 Li12 50_555 98_665 180.0(5)
Li12 Li12 Li12 50_555 51_656 120.000(3)
Li12 Li12 Li12 50_555 147_555 60.000(3)
Li12 Li12 Li12 50_555 100_555 60.000(3)
Li12 Li12 Li12 50_555 148_566 120.000(3)
Li12 Li12 Ti12 50_555 . 0
Li12 Li12 Ti12 50_555 50_555 0.0(5)
Li12 Li12 Ti12 50_555 98_665 180.0(5)
Li12 Li12 Ti12 50_555 51_656 120.000(3)
Li12 Li12 Ti12 50_555 147_555 60.000(3)
Li12 Li12 Ti12 50_555 100_555 60.000(3)
Li12 Li12 Ti12 50_555 148_566 120.000(3)
Li12 Li12 Mn12 50_555 . 0
Li12 Li12 Mn12 50_555 50_555 0.0(5)
Li12 Li12 Mn12 50_555 98_665 180.0(5)
Li12 Li12 Mn12 50_555 51_656 120.000(3)
Li12 Li12 Mn12 50_555 147_555 60.000(3)
Li12 Li12 Mn12 50_555 100_555 60.000(3)
Li12 Li12 Mn12 50_555 148_566 120.000(3)
Li12 Li12 O1 50_555 50_555 85.7475(4)
Li12 Li12 O1 50_555 147_555 42.078(3)
Li12 Li12 O1 50_555 100_555 42.078(3)
Li12 Li12 O1 50_555 109_556 94.2525(4)
Li12 Li12 O1 50_555 63_565 137.922(3)
Li12 Li12 O1 50_555 160_655 137.922(3)
Li12 Li12 Li12 98_665 51_656 60.000(3)
Li12 Li12 Li12 98_665 147_555 120.000(3)
Li12 Li12 Li12 98_665 100_555 120.000(3)
Li12 Li12 Li12 98_665 148_566 60.000(3)
Li12 Li12 Ti12 98_665 . 0
Li12 Li12 Ti12 98_665 50_555 180.0(5)
Li12 Li12 Ti12 98_665 98_665 0.0(5)
Li12 Li12 Ti12 98_665 51_656 60.000(3)
Li12 Li12 Ti12 98_665 147_555 120.000(3)
Li12 Li12 Ti12 98_665 100_555 120.000(3)
Li12 Li12 Ti12 98_665 148_566 60.000(3)
Li12 Li12 Mn12 98_665 . 0
Li12 Li12 Mn12 98_665 50_555 180.0(5)
Li12 Li12 Mn12 98_665 98_665 0.0(5)
Li12 Li12 Mn12 98_665 51_656 60.000(3)
Li12 Li12 Mn12 98_665 147_555 120.000(3)
Li12 Li12 Mn12 98_665 100_555 120.000(3)
Li12 Li12 Mn12 98_665 148_566 60.000(3)
Li12 Li12 O1 98_665 50_555 94.2525(4)
Li12 Li12 O1 98_665 147_555 137.922(3)
Li12 Li12 O1 98_665 100_555 137.922(3)
Li12 Li12 O1 98_665 109_556 85.7475(4)
Li12 Li12 O1 98_665 63_565 42.078(3)
Li12 Li12 O1 98_665 160_655 42.078(3)
Li12 Li12 Li12 51_656 147_555 180.0(5)
Li12 Li12 Li12 51_656 100_555 120.000(3)
Li12 Li12 Li12 51_656 148_566 60.000(3)
Li12 Li12 Ti12 51_656 . 0
Li12 Li12 Ti12 51_656 50_555 120.000(3)
Li12 Li12 Ti12 51_656 98_665 60.000(3)
Li12 Li12 Ti12 51_656 51_656 0.0(5)
Li12 Li12 Ti12 51_656 147_555 180.0(5)
Li12 Li12 Ti12 51_656 100_555 120.000(3)
Li12 Li12 Ti12 51_656 148_566 60.000(3)
Li12 Li12 Mn12 51_656 . 0
Li12 Li12 Mn12 51_656 50_555 120.000(3)
Li12 Li12 Mn12 51_656 98_665 60.000(3)
Li12 Li12 Mn12 51_656 51_656 0.0(5)
Li12 Li12 Mn12 51_656 147_555 180.0(5)
Li12 Li12 Mn12 51_656 100_555 120.000(3)
Li12 Li12 Mn12 51_656 148_566 60.000(3)
Li12 Li12 O1 51_656 50_555 137.922(3)
Li12 Li12 O1 51_656 147_555 94.2525(4)
Li12 Li12 O1 51_656 100_555 137.922(3)
Li12 Li12 O1 51_656 109_556 42.078(3)
Li12 Li12 O1 51_656 63_565 85.7475(4)
Li12 Li12 O1 51_656 160_655 42.078(3)
Li12 Li12 Li12 147_555 100_555 60.000(3)
Li12 Li12 Li12 147_555 148_566 120.000(3)
Li12 Li12 Ti12 147_555 . 0
Li12 Li12 Ti12 147_555 50_555 60.000(3)
Li12 Li12 Ti12 147_555 98_665 120.000(3)
Li12 Li12 Ti12 147_555 51_656 180.0(5)
Li12 Li12 Ti12 147_555 147_555 0.0(5)
Li12 Li12 Ti12 147_555 100_555 60.000(3)
Li12 Li12 Ti12 147_555 148_566 120.000(3)
Li12 Li12 Mn12 147_555 . 0
Li12 Li12 Mn12 147_555 50_555 60.000(3)
Li12 Li12 Mn12 147_555 98_665 120.000(3)
Li12 Li12 Mn12 147_555 51_656 180.0(5)
Li12 Li12 Mn12 147_555 147_555 0.0(5)
Li12 Li12 Mn12 147_555 100_555 60.000(3)
Li12 Li12 Mn12 147_555 148_566 120.000(3)
Li12 Li12 O1 147_555 50_555 42.078(3)
Li12 Li12 O1 147_555 147_555 85.7475(4)
Li12 Li12 O1 147_555 100_555 42.078(3)
Li12 Li12 O1 147_555 109_556 137.922(3)
Li12 Li12 O1 147_555 63_565 94.2525(4)
Li12 Li12 O1 147_555 160_655 137.922(3)
Li12 Li12 Li12 100_555 148_566 180.0(5)
Li12 Li12 Ti12 100_555 . 0
Li12 Li12 Ti12 100_555 50_555 60.000(3)
Li12 Li12 Ti12 100_555 98_665 120.000(3)
Li12 Li12 Ti12 100_555 51_656 120.000(3)
Li12 Li12 Ti12 100_555 147_555 60.000(3)
Li12 Li12 Ti12 100_555 100_555 0.0(5)
Li12 Li12 Ti12 100_555 148_566 180.0(5)
Li12 Li12 Mn12 100_555 . 0
Li12 Li12 Mn12 100_555 50_555 60.000(3)
Li12 Li12 Mn12 100_555 98_665 120.000(3)
Li12 Li12 Mn12 100_555 51_656 120.000(3)
Li12 Li12 Mn12 100_555 147_555 60.000(3)
Li12 Li12 Mn12 100_555 100_555 0.0(5)
Li12 Li12 Mn12 100_555 148_566 180.0(5)
Li12 Li12 O1 100_555 50_555 42.078(3)
Li12 Li12 O1 100_555 147_555 42.078(3)
Li12 Li12 O1 100_555 100_555 85.7475(4)
Li12 Li12 O1 100_555 109_556 137.922(3)
Li12 Li12 O1 100_555 63_565 137.922(3)
Li12 Li12 O1 100_555 160_655 94.2525(4)
Li12 Li12 Ti12 148_566 . 0
Li12 Li12 Ti12 148_566 50_555 120.000(3)
Li12 Li12 Ti12 148_566 98_665 60.000(3)
Li12 Li12 Ti12 148_566 51_656 60.000(3)
Li12 Li12 Ti12 148_566 147_555 120.000(3)
Li12 Li12 Ti12 148_566 100_555 180.0(5)
Li12 Li12 Ti12 148_566 148_566 0.0(5)
Li12 Li12 Mn12 148_566 . 0
Li12 Li12 Mn12 148_566 50_555 120.000(3)
Li12 Li12 Mn12 148_566 98_665 60.000(3)
Li12 Li12 Mn12 148_566 51_656 60.000(3)
Li12 Li12 Mn12 148_566 147_555 120.000(3)
Li12 Li12 Mn12 148_566 100_555 180.0(5)
Li12 Li12 Mn12 148_566 148_566 0.0(5)
Li12 Li12 O1 148_566 50_555 137.922(3)
Li12 Li12 O1 148_566 147_555 137.922(3)
Li12 Li12 O1 148_566 100_555 94.2525(4)
Li12 Li12 O1 148_566 109_556 42.078(3)
Li12 Li12 O1 148_566 63_565 42.078(3)
Li12 Li12 O1 148_566 160_655 85.7475(4)
Ti12 Li12 Ti12 . 50_555 0
Ti12 Li12 Ti12 . 98_665 0
Ti12 Li12 Ti12 . 51_656 0
Ti12 Li12 Ti12 . 147_555 0
Ti12 Li12 Ti12 . 100_555 0
Ti12 Li12 Ti12 . 148_566 0
Ti12 Li12 Mn12 . . 0
Ti12 Li12 Mn12 . 50_555 0
Ti12 Li12 Mn12 . 98_665 0
Ti12 Li12 Mn12 . 51_656 0
Ti12 Li12 Mn12 . 147_555 0
Ti12 Li12 Mn12 . 100_555 0
Ti12 Li12 Mn12 . 148_566 0
Ti12 Li12 O1 . 50_555 0
Ti12 Li12 O1 . 147_555 0
Ti12 Li12 O1 . 100_555 0
Ti12 Li12 O1 . 109_556 0
Ti12 Li12 O1 . 63_565 0
Ti12 Li12 O1 . 160_655 0
Ti12 Li12 Ti12 50_555 98_665 180.0(5)
Ti12 Li12 Ti12 50_555 51_656 120.000(3)
Ti12 Li12 Ti12 50_555 147_555 60.000(3)
Ti12 Li12 Ti12 50_555 100_555 60.000(3)
Ti12 Li12 Ti12 50_555 148_566 120.000(3)
Ti12 Li12 Mn12 50_555 . 0
Ti12 Li12 Mn12 50_555 50_555 0.0(5)
Ti12 Li12 Mn12 50_555 98_665 180.0(5)
Ti12 Li12 Mn12 50_555 51_656 120.000(3)
Ti12 Li12 Mn12 50_555 147_555 60.000(3)
Ti12 Li12 Mn12 50_555 100_555 60.000(3)
Ti12 Li12 Mn12 50_555 148_566 120.000(3)
Ti12 Li12 O1 50_555 50_555 85.7475(4)
Ti12 Li12 O1 50_555 147_555 42.078(3)
Ti12 Li12 O1 50_555 100_555 42.078(3)
Ti12 Li12 O1 50_555 109_556 94.2525(4)
Ti12 Li12 O1 50_555 63_565 137.922(3)
Ti12 Li12 O1 50_555 160_655 137.922(3)
Ti12 Li12 Ti12 98_665 51_656 60.000(3)
Ti12 Li12 Ti12 98_665 147_555 120.000(3)
Ti12 Li12 Ti12 98_665 100_555 120.000(3)
Ti12 Li12 Ti12 98_665 148_566 60.000(3)
Ti12 Li12 Mn12 98_665 . 0
Ti12 Li12 Mn12 98_665 50_555 180.0(5)
Ti12 Li12 Mn12 98_665 98_665 0.0(5)
Ti12 Li12 Mn12 98_665 51_656 60.000(3)
Ti12 Li12 Mn12 98_665 147_555 120.000(3)
Ti12 Li12 Mn12 98_665 100_555 120.000(3)
Ti12 Li12 Mn12 98_665 148_566 60.000(3)
Ti12 Li12 O1 98_665 50_555 94.2525(4)
Ti12 Li12 O1 98_665 147_555 137.922(3)
Ti12 Li12 O1 98_665 100_555 137.922(3)
Ti12 Li12 O1 98_665 109_556 85.7475(4)
Ti12 Li12 O1 98_665 63_565 42.078(3)
Ti12 Li12 O1 98_665 160_655 42.078(3)
Ti12 Li12 Ti12 51_656 147_555 180.0(5)
Ti12 Li12 Ti12 51_656 100_555 120.000(3)
Ti12 Li12 Ti12 51_656 148_566 60.000(3)
Ti12 Li12 Mn12 51_656 . 0
Ti12 Li12 Mn12 51_656 50_555 120.000(3)
Ti12 Li12 Mn12 51_656 98_665 60.000(3)
Ti12 Li12 Mn12 51_656 51_656 0.0(5)
Ti12 Li12 Mn12 51_656 147_555 180.0(5)
Ti12 Li12 Mn12 51_656 100_555 120.000(3)
Ti12 Li12 Mn12 51_656 148_566 60.000(3)
Ti12 Li12 O1 51_656 50_555 137.922(3)
Ti12 Li12 O1 51_656 147_555 94.2525(4)
Ti12 Li12 O1 51_656 100_555 137.922(3)
Ti12 Li12 O1 51_656 109_556 42.078(3)
Ti12 Li12 O1 51_656 63_565 85.7475(4)
Ti12 Li12 O1 51_656 160_655 42.078(3)
Ti12 Li12 Ti12 147_555 100_555 60.000(3)
Ti12 Li12 Ti12 147_555 148_566 120.000(3)
Ti12 Li12 Mn12 147_555 . 0
Ti12 Li12 Mn12 147_555 50_555 60.000(3)
Ti12 Li12 Mn12 147_555 98_665 120.000(3)
Ti12 Li12 Mn12 147_555 51_656 180.0(5)
Ti12 Li12 Mn12 147_555 147_555 0.0(5)
Ti12 Li12 Mn12 147_555 100_555 60.000(3)
Ti12 Li12 Mn12 147_555 148_566 120.000(3)
Ti12 Li12 O1 147_555 50_555 42.078(3)
Ti12 Li12 O1 147_555 147_555 85.7475(4)
Ti12 Li12 O1 147_555 100_555 42.078(3)
Ti12 Li12 O1 147_555 109_556 137.922(3)
Ti12 Li12 O1 147_555 63_565 94.2525(4)
Ti12 Li12 O1 147_555 160_655 137.922(3)
Ti12 Li12 Ti12 100_555 148_566 180.0(5)
Ti12 Li12 Mn12 100_555 . 0
Ti12 Li12 Mn12 100_555 50_555 60.000(3)
Ti12 Li12 Mn12 100_555 98_665 120.000(3)
Ti12 Li12 Mn12 100_555 51_656 120.000(3)
Ti12 Li12 Mn12 100_555 147_555 60.000(3)
Ti12 Li12 Mn12 100_555 100_555 0.0(5)
Ti12 Li12 Mn12 100_555 148_566 180.0(5)
Ti12 Li12 O1 100_555 50_555 42.078(3)
Ti12 Li12 O1 100_555 147_555 42.078(3)
Ti12 Li12 O1 100_555 100_555 85.7475(4)
Ti12 Li12 O1 100_555 109_556 137.922(3)
Ti12 Li12 O1 100_555 63_565 137.922(3)
Ti12 Li12 O1 100_555 160_655 94.2525(4)
Ti12 Li12 Mn12 148_566 . 0
Ti12 Li12 Mn12 148_566 50_555 120.000(3)
Ti12 Li12 Mn12 148_566 98_665 60.000(3)
Ti12 Li12 Mn12 148_566 51_656 60.000(3)
Ti12 Li12 Mn12 148_566 147_555 120.000(3)
Ti12 Li12 Mn12 148_566 100_555 180.0(5)
Ti12 Li12 Mn12 148_566 148_566 0.0(5)
Ti12 Li12 O1 148_566 50_555 137.922(3)
Ti12 Li12 O1 148_566 147_555 137.922(3)
Ti12 Li12 O1 148_566 100_555 94.2525(4)
Ti12 Li12 O1 148_566 109_556 42.078(3)
Ti12 Li12 O1 148_566 63_565 42.078(3)
Ti12 Li12 O1 148_566 160_655 85.7475(4)
Mn12 Li12 Mn12 . 50_555 0
Mn12 Li12 Mn12 . 98_665 0
Mn12 Li12 Mn12 . 51_656 0
Mn12 Li12 Mn12 . 147_555 0
Mn12 Li12 Mn12 . 100_555 0
Mn12 Li12 Mn12 . 148_566 0
Mn12 Li12 O1 . 50_555 0
Mn12 Li12 O1 . 147_555 0
Mn12 Li12 O1 . 100_555 0
Mn12 Li12 O1 . 109_556 0
Mn12 Li12 O1 . 63_565 0
Mn12 Li12 O1 . 160_655 0
Mn12 Li12 Mn12 50_555 98_665 180.0(5)
Mn12 Li12 Mn12 50_555 51_656 120.000(3)
Mn12 Li12 Mn12 50_555 147_555 60.000(3)
Mn12 Li12 Mn12 50_555 100_555 60.000(3)
Mn12 Li12 Mn12 50_555 148_566 120.000(3)
Mn12 Li12 O1 50_555 50_555 85.7475(4)
Mn12 Li12 O1 50_555 147_555 42.078(3)
Mn12 Li12 O1 50_555 100_555 42.078(3)
Mn12 Li12 O1 50_555 109_556 94.2525(4)
Mn12 Li12 O1 50_555 63_565 137.922(3)
Mn12 Li12 O1 50_555 160_655 137.922(3)
Mn12 Li12 Mn12 98_665 51_656 60.000(3)
Mn12 Li12 Mn12 98_665 147_555 120.000(3)
Mn12 Li12 Mn12 98_665 100_555 120.000(3)
Mn12 Li12 Mn12 98_665 148_566 60.000(3)
Mn12 Li12 O1 98_665 50_555 94.2525(4)
Mn12 Li12 O1 98_665 147_555 137.922(3)
Mn12 Li12 O1 98_665 100_555 137.922(3)
Mn12 Li12 O1 98_665 109_556 85.7475(4)
Mn12 Li12 O1 98_665 63_565 42.078(3)
Mn12 Li12 O1 98_665 160_655 42.078(3)
Mn12 Li12 Mn12 51_656 147_555 180.0(5)
Mn12 Li12 Mn12 51_656 100_555 120.000(3)
Mn12 Li12 Mn12 51_656 148_566 60.000(3)
Mn12 Li12 O1 51_656 50_555 137.922(3)
Mn12 Li12 O1 51_656 147_555 94.2525(4)
Mn12 Li12 O1 51_656 100_555 137.922(3)
Mn12 Li12 O1 51_656 109_556 42.078(3)
Mn12 Li12 O1 51_656 63_565 85.7475(4)
Mn12 Li12 O1 51_656 160_655 42.078(3)
Mn12 Li12 Mn12 147_555 100_555 60.000(3)
Mn12 Li12 Mn12 147_555 148_566 120.000(3)
Mn12 Li12 O1 147_555 50_555 42.078(3)
Mn12 Li12 O1 147_555 147_555 85.7475(4)
Mn12 Li12 O1 147_555 100_555 42.078(3)
Mn12 Li12 O1 147_555 109_556 137.922(3)
Mn12 Li12 O1 147_555 63_565 94.2525(4)
Mn12 Li12 O1 147_555 160_655 137.922(3)
Mn12 Li12 Mn12 100_555 148_566 180.0(5)
Mn12 Li12 O1 100_555 50_555 42.078(3)
Mn12 Li12 O1 100_555 147_555 42.078(3)
Mn12 Li12 O1 100_555 100_555 85.7475(4)
Mn12 Li12 O1 100_555 109_556 137.922(3)
Mn12 Li12 O1 100_555 63_565 137.922(3)
Mn12 Li12 O1 100_555 160_655 94.2525(4)
Mn12 Li12 O1 148_566 50_555 137.922(3)
Mn12 Li12 O1 148_566 147_555 137.922(3)
Mn12 Li12 O1 148_566 100_555 94.2525(4)
Mn12 Li12 O1 148_566 109_556 42.078(3)
Mn12 Li12 O1 148_566 63_565 42.078(3)
Mn12 Li12 O1 148_566 160_655 85.7475(4)
O1 Li12 O1 50_555 147_555 83.84
O1 Li12 O1 50_555 100_555 83.84
O1 Li12 O1 50_555 109_556 180.0(5)
O1 Li12 O1 50_555 63_565 96.16
O1 Li12 O1 50_555 160_655 96.16
O1 Li12 O1 147_555 100_555 83.84
O1 Li12 O1 147_555 109_556 96.16
O1 Li12 O1 147_555 63_565 180.0(5)
O1 Li12 O1 147_555 160_655 96.16
O1 Li12 O1 100_555 109_556 96.16
O1 Li12 O1 100_555 63_565 96.16
O1 Li12 O1 100_555 160_655 180.0(5)
O1 Li12 O1 109_556 63_565 83.84
O1 Li12 O1 109_556 160_655 83.84
O1 Li12 O1 63_565 160_655 83.84
Li12 Ti12 Li12 . 50_555 0
Li12 Ti12 Li12 . 98_665 0
Li12 Ti12 Li12 . 51_656 0
Li12 Ti12 Li12 . 147_555 0
Li12 Ti12 Li12 . 100_555 0
Li12 Ti12 Li12 . 148_566 0
Li12 Ti12 Ti12 . 50_555 0
Li12 Ti12 Ti12 . 98_665 0
Li12 Ti12 Ti12 . 51_656 0
Li12 Ti12 Ti12 . 147_555 0
Li12 Ti12 Ti12 . 100_555 0
Li12 Ti12 Ti12 . 148_566 0
Li12 Ti12 Mn12 . . 0
Li12 Ti12 Mn12 . 50_555 0
Li12 Ti12 Mn12 . 98_665 0
Li12 Ti12 Mn12 . 51_656 0
Li12 Ti12 Mn12 . 147_555 0
Li12 Ti12 Mn12 . 100_555 0
Li12 Ti12 Mn12 . 148_566 0
Li12 Ti12 O1 . 50_555 0
Li12 Ti12 O1 . 147_555 0
Li12 Ti12 O1 . 100_555 0
Li12 Ti12 O1 . 109_556 0
Li12 Ti12 O1 . 63_565 0
Li12 Ti12 O1 . 160_655 0
Li12 Ti12 Li12 50_555 98_665 180.0(5)
Li12 Ti12 Li12 50_555 51_656 120.000(3)
Li12 Ti12 Li12 50_555 147_555 60.000(3)
Li12 Ti12 Li12 50_555 100_555 60.000(3)
Li12 Ti12 Li12 50_555 148_566 120.000(3)
Li12 Ti12 Ti12 50_555 50_555 0.0(5)
Li12 Ti12 Ti12 50_555 98_665 180.0(5)
Li12 Ti12 Ti12 50_555 51_656 120.000(3)
Li12 Ti12 Ti12 50_555 147_555 60.000(3)
Li12 Ti12 Ti12 50_555 100_555 60.000(3)
Li12 Ti12 Ti12 50_555 148_566 120.000(3)
Li12 Ti12 Mn12 50_555 . 0
Li12 Ti12 Mn12 50_555 50_555 0.0(5)
Li12 Ti12 Mn12 50_555 98_665 180.0(5)
Li12 Ti12 Mn12 50_555 51_656 120.000(3)
Li12 Ti12 Mn12 50_555 147_555 60.000(3)
Li12 Ti12 Mn12 50_555 100_555 60.000(3)
Li12 Ti12 Mn12 50_555 148_566 120.000(3)
Li12 Ti12 O1 50_555 50_555 85.7475(4)
Li12 Ti12 O1 50_555 147_555 42.078(3)
Li12 Ti12 O1 50_555 100_555 42.078(3)
Li12 Ti12 O1 50_555 109_556 94.2525(4)
Li12 Ti12 O1 50_555 63_565 137.922(3)
Li12 Ti12 O1 50_555 160_655 137.922(3)
Li12 Ti12 Li12 98_665 51_656 60.000(3)
Li12 Ti12 Li12 98_665 147_555 120.000(3)
Li12 Ti12 Li12 98_665 100_555 120.000(3)
Li12 Ti12 Li12 98_665 148_566 60.000(3)
Li12 Ti12 Ti12 98_665 50_555 180.0(5)
Li12 Ti12 Ti12 98_665 98_665 0.0(5)
Li12 Ti12 Ti12 98_665 51_656 60.000(3)
Li12 Ti12 Ti12 98_665 147_555 120.000(3)
Li12 Ti12 Ti12 98_665 100_555 120.000(3)
Li12 Ti12 Ti12 98_665 148_566 60.000(3)
Li12 Ti12 Mn12 98_665 . 0
Li12 Ti12 Mn12 98_665 50_555 180.0(5)
Li12 Ti12 Mn12 98_665 98_665 0.0(5)
Li12 Ti12 Mn12 98_665 51_656 60.000(3)
Li12 Ti12 Mn12 98_665 147_555 120.000(3)
Li12 Ti12 Mn12 98_665 100_555 120.000(3)
Li12 Ti12 Mn12 98_665 148_566 60.000(3)
Li12 Ti12 O1 98_665 50_555 94.2525(4)
Li12 Ti12 O1 98_665 147_555 137.922(3)
Li12 Ti12 O1 98_665 100_555 137.922(3)
Li12 Ti12 O1 98_665 109_556 85.7475(4)
Li12 Ti12 O1 98_665 63_565 42.078(3)
Li12 Ti12 O1 98_665 160_655 42.078(3)
Li12 Ti12 Li12 51_656 147_555 180.0(5)
Li12 Ti12 Li12 51_656 100_555 120.000(3)
Li12 Ti12 Li12 51_656 148_566 60.000(3)
Li12 Ti12 Ti12 51_656 50_555 120.000(3)
Li12 Ti12 Ti12 51_656 98_665 60.000(3)
Li12 Ti12 Ti12 51_656 51_656 0.0(5)
Li12 Ti12 Ti12 51_656 147_555 180.0(5)
Li12 Ti12 Ti12 51_656 100_555 120.000(3)
Li12 Ti12 Ti12 51_656 148_566 60.000(3)
Li12 Ti12 Mn12 51_656 . 0
Li12 Ti12 Mn12 51_656 50_555 120.000(3)
Li12 Ti12 Mn12 51_656 98_665 60.000(3)
Li12 Ti12 Mn12 51_656 51_656 0.0(5)
Li12 Ti12 Mn12 51_656 147_555 180.0(5)
Li12 Ti12 Mn12 51_656 100_555 120.000(3)
Li12 Ti12 Mn12 51_656 148_566 60.000(3)
Li12 Ti12 O1 51_656 50_555 137.922(3)
Li12 Ti12 O1 51_656 147_555 94.2525(4)
Li12 Ti12 O1 51_656 100_555 137.922(3)
Li12 Ti12 O1 51_656 109_556 42.078(3)
Li12 Ti12 O1 51_656 63_565 85.7475(4)
Li12 Ti12 O1 51_656 160_655 42.078(3)
Li12 Ti12 Li12 147_555 100_555 60.000(3)
Li12 Ti12 Li12 147_555 148_566 120.000(3)
Li12 Ti12 Ti12 147_555 50_555 60.000(3)
Li12 Ti12 Ti12 147_555 98_665 120.000(3)
Li12 Ti12 Ti12 147_555 51_656 180.0(5)
Li12 Ti12 Ti12 147_555 147_555 0.0(5)
Li12 Ti12 Ti12 147_555 100_555 60.000(3)
Li12 Ti12 Ti12 147_555 148_566 120.000(3)
Li12 Ti12 Mn12 147_555 . 0
Li12 Ti12 Mn12 147_555 50_555 60.000(3)
Li12 Ti12 Mn12 147_555 98_665 120.000(3)
Li12 Ti12 Mn12 147_555 51_656 180.0(5)
Li12 Ti12 Mn12 147_555 147_555 0.0(5)
Li12 Ti12 Mn12 147_555 100_555 60.000(3)
Li12 Ti12 Mn12 147_555 148_566 120.000(3)
Li12 Ti12 O1 147_555 50_555 42.078(3)
Li12 Ti12 O1 147_555 147_555 85.7475(4)
Li12 Ti12 O1 147_555 100_555 42.078(3)
Li12 Ti12 O1 147_555 109_556 137.922(3)
Li12 Ti12 O1 147_555 63_565 94.2525(4)
Li12 Ti12 O1 147_555 160_655 137.922(3)
Li12 Ti12 Li12 100_555 148_566 180.0(5)
Li12 Ti12 Ti12 100_555 50_555 60.000(3)
Li12 Ti12 Ti12 100_555 98_665 120.000(3)
Li12 Ti12 Ti12 100_555 51_656 120.000(3)
Li12 Ti12 Ti12 100_555 147_555 60.000(3)
Li12 Ti12 Ti12 100_555 100_555 0.0(5)
Li12 Ti12 Ti12 100_555 148_566 180.0(5)
Li12 Ti12 Mn12 100_555 . 0
Li12 Ti12 Mn12 100_555 50_555 60.000(3)
Li12 Ti12 Mn12 100_555 98_665 120.000(3)
Li12 Ti12 Mn12 100_555 51_656 120.000(3)
Li12 Ti12 Mn12 100_555 147_555 60.000(3)
Li12 Ti12 Mn12 100_555 100_555 0.0(5)
Li12 Ti12 Mn12 100_555 148_566 180.0(5)
Li12 Ti12 O1 100_555 50_555 42.078(3)
Li12 Ti12 O1 100_555 147_555 42.078(3)
Li12 Ti12 O1 100_555 100_555 85.7475(4)
Li12 Ti12 O1 100_555 109_556 137.922(3)
Li12 Ti12 O1 100_555 63_565 137.922(3)
Li12 Ti12 O1 100_555 160_655 94.2525(4)
Li12 Ti12 Ti12 148_566 50_555 120.000(3)
Li12 Ti12 Ti12 148_566 98_665 60.000(3)
Li12 Ti12 Ti12 148_566 51_656 60.000(3)
Li12 Ti12 Ti12 148_566 147_555 120.000(3)
Li12 Ti12 Ti12 148_566 100_555 180.0(5)
Li12 Ti12 Ti12 148_566 148_566 0.0(5)
Li12 Ti12 Mn12 148_566 . 0
Li12 Ti12 Mn12 148_566 50_555 120.000(3)
Li12 Ti12 Mn12 148_566 98_665 60.000(3)
Li12 Ti12 Mn12 148_566 51_656 60.000(3)
Li12 Ti12 Mn12 148_566 147_555 120.000(3)
Li12 Ti12 Mn12 148_566 100_555 180.0(5)
Li12 Ti12 Mn12 148_566 148_566 0.0(5)
Li12 Ti12 O1 148_566 50_555 137.922(3)
Li12 Ti12 O1 148_566 147_555 137.922(3)
Li12 Ti12 O1 148_566 100_555 94.2525(4)
Li12 Ti12 O1 148_566 109_556 42.078(3)
Li12 Ti12 O1 148_566 63_565 42.078(3)
Li12 Ti12 O1 148_566 160_655 85.7475(4)
Ti12 Ti12 Ti12 50_555 98_665 180.0(5)
Ti12 Ti12 Ti12 50_555 51_656 120.000(3)
Ti12 Ti12 Ti12 50_555 147_555 60.000(3)
Ti12 Ti12 Ti12 50_555 100_555 60.000(3)
Ti12 Ti12 Ti12 50_555 148_566 120.000(3)
Ti12 Ti12 Mn12 50_555 . 0
Ti12 Ti12 Mn12 50_555 50_555 0.0(5)
Ti12 Ti12 Mn12 50_555 98_665 180.0(5)
Ti12 Ti12 Mn12 50_555 51_656 120.000(3)
Ti12 Ti12 Mn12 50_555 147_555 60.000(3)
Ti12 Ti12 Mn12 50_555 100_555 60.000(3)
Ti12 Ti12 Mn12 50_555 148_566 120.000(3)
Ti12 Ti12 O1 50_555 50_555 85.7475(4)
Ti12 Ti12 O1 50_555 147_555 42.078(3)
Ti12 Ti12 O1 50_555 100_555 42.078(3)
Ti12 Ti12 O1 50_555 109_556 94.2525(4)
Ti12 Ti12 O1 50_555 63_565 137.922(3)
Ti12 Ti12 O1 50_555 160_655 137.922(3)
Ti12 Ti12 Ti12 98_665 51_656 60.000(3)
Ti12 Ti12 Ti12 98_665 147_555 120.000(3)
Ti12 Ti12 Ti12 98_665 100_555 120.000(3)
Ti12 Ti12 Ti12 98_665 148_566 60.000(3)
Ti12 Ti12 Mn12 98_665 . 0
Ti12 Ti12 Mn12 98_665 50_555 180.0(5)
Ti12 Ti12 Mn12 98_665 98_665 0.0(5)
Ti12 Ti12 Mn12 98_665 51_656 60.000(3)
Ti12 Ti12 Mn12 98_665 147_555 120.000(3)
Ti12 Ti12 Mn12 98_665 100_555 120.000(3)
Ti12 Ti12 Mn12 98_665 148_566 60.000(3)
Ti12 Ti12 O1 98_665 50_555 94.2525(4)
Ti12 Ti12 O1 98_665 147_555 137.922(3)
Ti12 Ti12 O1 98_665 100_555 137.922(3)
Ti12 Ti12 O1 98_665 109_556 85.7475(4)
Ti12 Ti12 O1 98_665 63_565 42.078(3)
Ti12 Ti12 O1 98_665 160_655 42.078(3)
Ti12 Ti12 Ti12 51_656 147_555 180.0(5)
Ti12 Ti12 Ti12 51_656 100_555 120.000(3)
Ti12 Ti12 Ti12 51_656 148_566 60.000(3)
Ti12 Ti12 Mn12 51_656 . 0
Ti12 Ti12 Mn12 51_656 50_555 120.000(3)
Ti12 Ti12 Mn12 51_656 98_665 60.000(3)
Ti12 Ti12 Mn12 51_656 51_656 0.0(5)
Ti12 Ti12 Mn12 51_656 147_555 180.0(5)
Ti12 Ti12 Mn12 51_656 100_555 120.000(3)
Ti12 Ti12 Mn12 51_656 148_566 60.000(3)
Ti12 Ti12 O1 51_656 50_555 137.922(3)
Ti12 Ti12 O1 51_656 147_555 94.2525(4)
Ti12 Ti12 O1 51_656 100_555 137.922(3)
Ti12 Ti12 O1 51_656 109_556 42.078(3)
Ti12 Ti12 O1 51_656 63_565 85.7475(4)
Ti12 Ti12 O1 51_656 160_655 42.078(3)
Ti12 Ti12 Ti12 147_555 100_555 60.000(3)
Ti12 Ti12 Ti12 147_555 148_566 120.000(3)
Ti12 Ti12 Mn12 147_555 . 0
Ti12 Ti12 Mn12 147_555 50_555 60.000(3)
Ti12 Ti12 Mn12 147_555 98_665 120.000(3)
Ti12 Ti12 Mn12 147_555 51_656 180.0(5)
Ti12 Ti12 Mn12 147_555 147_555 0.0(5)
Ti12 Ti12 Mn12 147_555 100_555 60.000(3)
Ti12 Ti12 Mn12 147_555 148_566 120.000(3)
Ti12 Ti12 O1 147_555 50_555 42.078(3)
Ti12 Ti12 O1 147_555 147_555 85.7475(4)
Ti12 Ti12 O1 147_555 100_555 42.078(3)
Ti12 Ti12 O1 147_555 109_556 137.922(3)
Ti12 Ti12 O1 147_555 63_565 94.2525(4)
Ti12 Ti12 O1 147_555 160_655 137.922(3)
Ti12 Ti12 Ti12 100_555 148_566 180.0(5)
Ti12 Ti12 Mn12 100_555 . 0
Ti12 Ti12 Mn12 100_555 50_555 60.000(3)
Ti12 Ti12 Mn12 100_555 98_665 120.000(3)
Ti12 Ti12 Mn12 100_555 51_656 120.000(3)
Ti12 Ti12 Mn12 100_555 147_555 60.000(3)
Ti12 Ti12 Mn12 100_555 100_555 0.0(5)
Ti12 Ti12 Mn12 100_555 148_566 180.0(5)
Ti12 Ti12 O1 100_555 50_555 42.078(3)
Ti12 Ti12 O1 100_555 147_555 42.078(3)
Ti12 Ti12 O1 100_555 100_555 85.7475(4)
Ti12 Ti12 O1 100_555 109_556 137.922(3)
Ti12 Ti12 O1 100_555 63_565 137.922(3)
Ti12 Ti12 O1 100_555 160_655 94.2525(4)
Ti12 Ti12 Mn12 148_566 . 0
Ti12 Ti12 Mn12 148_566 50_555 120.000(3)
Ti12 Ti12 Mn12 148_566 98_665 60.000(3)
Ti12 Ti12 Mn12 148_566 51_656 60.000(3)
Ti12 Ti12 Mn12 148_566 147_555 120.000(3)
Ti12 Ti12 Mn12 148_566 100_555 180.0(5)
Ti12 Ti12 Mn12 148_566 148_566 0.0(5)
Ti12 Ti12 O1 148_566 50_555 137.922(3)
Ti12 Ti12 O1 148_566 147_555 137.922(3)
Ti12 Ti12 O1 148_566 100_555 94.2525(4)
Ti12 Ti12 O1 148_566 109_556 42.078(3)
Ti12 Ti12 O1 148_566 63_565 42.078(3)
Ti12 Ti12 O1 148_566 160_655 85.7475(4)
Mn12 Ti12 Mn12 . 50_555 0
Mn12 Ti12 Mn12 . 98_665 0
Mn12 Ti12 Mn12 . 51_656 0
Mn12 Ti12 Mn12 . 147_555 0
Mn12 Ti12 Mn12 . 100_555 0
Mn12 Ti12 Mn12 . 148_566 0
Mn12 Ti12 O1 . 50_555 0
Mn12 Ti12 O1 . 147_555 0
Mn12 Ti12 O1 . 100_555 0
Mn12 Ti12 O1 . 109_556 0
Mn12 Ti12 O1 . 63_565 0
Mn12 Ti12 O1 . 160_655 0
Mn12 Ti12 Mn12 50_555 98_665 180.0(5)
Mn12 Ti12 Mn12 50_555 51_656 120.000(3)
Mn12 Ti12 Mn12 50_555 147_555 60.000(3)
Mn12 Ti12 Mn12 50_555 100_555 60.000(3)
Mn12 Ti12 Mn12 50_555 148_566 120.000(3)
Mn12 Ti12 O1 50_555 50_555 85.7475(4)
Mn12 Ti12 O1 50_555 147_555 42.078(3)
Mn12 Ti12 O1 50_555 100_555 42.078(3)
Mn12 Ti12 O1 50_555 109_556 94.2525(4)
Mn12 Ti12 O1 50_555 63_565 137.922(3)
Mn12 Ti12 O1 50_555 160_655 137.922(3)
Mn12 Ti12 Mn12 98_665 51_656 60.000(3)
Mn12 Ti12 Mn12 98_665 147_555 120.000(3)
Mn12 Ti12 Mn12 98_665 100_555 120.000(3)
Mn12 Ti12 Mn12 98_665 148_566 60.000(3)
Mn12 Ti12 O1 98_665 50_555 94.2525(4)
Mn12 Ti12 O1 98_665 147_555 137.922(3)
Mn12 Ti12 O1 98_665 100_555 137.922(3)
Mn12 Ti12 O1 98_665 109_556 85.7475(4)
Mn12 Ti12 O1 98_665 63_565 42.078(3)
Mn12 Ti12 O1 98_665 160_655 42.078(3)
Mn12 Ti12 Mn12 51_656 147_555 180.0(5)
Mn12 Ti12 Mn12 51_656 100_555 120.000(3)
Mn12 Ti12 Mn12 51_656 148_566 60.000(3)
Mn12 Ti12 O1 51_656 50_555 137.922(3)
Mn12 Ti12 O1 51_656 147_555 94.2525(4)
Mn12 Ti12 O1 51_656 100_555 137.922(3)
Mn12 Ti12 O1 51_656 109_556 42.078(3)
Mn12 Ti12 O1 51_656 63_565 85.7475(4)
Mn12 Ti12 O1 51_656 160_655 42.078(3)
Mn12 Ti12 Mn12 147_555 100_555 60.000(3)
Mn12 Ti12 Mn12 147_555 148_566 120.000(3)
Mn12 Ti12 O1 147_555 50_555 42.078(3)
Mn12 Ti12 O1 147_555 147_555 85.7475(4)
Mn12 Ti12 O1 147_555 100_555 42.078(3)
Mn12 Ti12 O1 147_555 109_556 137.922(3)
Mn12 Ti12 O1 147_555 63_565 94.2525(4)
Mn12 Ti12 O1 147_555 160_655 137.922(3)
Mn12 Ti12 Mn12 100_555 148_566 180.0(5)
Mn12 Ti12 O1 100_555 50_555 42.078(3)
Mn12 Ti12 O1 100_555 147_555 42.078(3)
Mn12 Ti12 O1 100_555 100_555 85.7475(4)
Mn12 Ti12 O1 100_555 109_556 137.922(3)
Mn12 Ti12 O1 100_555 63_565 137.922(3)
Mn12 Ti12 O1 100_555 160_655 94.2525(4)
Mn12 Ti12 O1 148_566 50_555 137.922(3)
Mn12 Ti12 O1 148_566 147_555 137.922(3)
Mn12 Ti12 O1 148_566 100_555 94.2525(4)
Mn12 Ti12 O1 148_566 109_556 42.078(3)
Mn12 Ti12 O1 148_566 63_565 42.078(3)
Mn12 Ti12 O1 148_566 160_655 85.7475(4)
O1 Ti12 O1 50_555 147_555 83.84
O1 Ti12 O1 50_555 100_555 83.84
O1 Ti12 O1 50_555 109_556 180.0(5)
O1 Ti12 O1 50_555 63_565 96.16
O1 Ti12 O1 50_555 160_655 96.16
O1 Ti12 O1 147_555 100_555 83.84
O1 Ti12 O1 147_555 109_556 96.16
O1 Ti12 O1 147_555 63_565 180.0(5)
O1 Ti12 O1 147_555 160_655 96.16
O1 Ti12 O1 100_555 109_556 96.16
O1 Ti12 O1 100_555 63_565 96.16
O1 Ti12 O1 100_555 160_655 180.0(5)
O1 Ti12 O1 109_556 63_565 83.84
O1 Ti12 O1 109_556 160_655 83.84
O1 Ti12 O1 63_565 160_655 83.84
Li12 Mn12 Li12 . 50_555 0
Li12 Mn12 Li12 . 98_665 0
Li12 Mn12 Li12 . 51_656 0
Li12 Mn12 Li12 . 147_555 0
Li12 Mn12 Li12 . 100_555 0
Li12 Mn12 Li12 . 148_566 0
Li12 Mn12 Ti12 . . 0
Li12 Mn12 Ti12 . 50_555 0
Li12 Mn12 Ti12 . 98_665 0
Li12 Mn12 Ti12 . 51_656 0
Li12 Mn12 Ti12 . 147_555 0
Li12 Mn12 Ti12 . 100_555 0
Li12 Mn12 Ti12 . 148_566 0
Li12 Mn12 O1 . 50_555 0
Li12 Mn12 O1 . 147_555 0
Li12 Mn12 O1 . 100_555 0
Li12 Mn12 O1 . 109_556 0
Li12 Mn12 O1 . 63_565 0
Li12 Mn12 O1 . 160_655 0
Li12 Mn12 Li12 50_555 98_665 180.0(5)
Li12 Mn12 Li12 50_555 51_656 120.000(3)
Li12 Mn12 Li12 50_555 147_555 60.000(3)
Li12 Mn12 Li12 50_555 100_555 60.000(3)
Li12 Mn12 Li12 50_555 148_566 120.000(3)
Li12 Mn12 Ti12 50_555 . 0
Li12 Mn12 Ti12 50_555 50_555 0.0(5)
Li12 Mn12 Ti12 50_555 98_665 180.0(5)
Li12 Mn12 Ti12 50_555 51_656 120.000(3)
Li12 Mn12 Ti12 50_555 147_555 60.000(3)
Li12 Mn12 Ti12 50_555 100_555 60.000(3)
Li12 Mn12 Ti12 50_555 148_566 120.000(3)
Li12 Mn12 O1 50_555 50_555 85.7475(4)
Li12 Mn12 O1 50_555 147_555 42.078(3)
Li12 Mn12 O1 50_555 100_555 42.078(3)
Li12 Mn12 O1 50_555 109_556 94.2525(4)
Li12 Mn12 O1 50_555 63_565 137.922(3)
Li12 Mn12 O1 50_555 160_655 137.922(3)
Li12 Mn12 Li12 98_665 51_656 60.000(3)
Li12 Mn12 Li12 98_665 147_555 120.000(3)
Li12 Mn12 Li12 98_665 100_555 120.000(3)
Li12 Mn12 Li12 98_665 148_566 60.000(3)
Li12 Mn12 Ti12 98_665 . 0
Li12 Mn12 Ti12 98_665 50_555 180.0(5)
Li12 Mn12 Ti12 98_665 98_665 0.0(5)
Li12 Mn12 Ti12 98_665 51_656 60.000(3)
Li12 Mn12 Ti12 98_665 147_555 120.000(3)
Li12 Mn12 Ti12 98_665 100_555 120.000(3)
Li12 Mn12 Ti12 98_665 148_566 60.000(3)
Li12 Mn12 O1 98_665 50_555 94.2525(4)
Li12 Mn12 O1 98_665 147_555 137.922(3)
Li12 Mn12 O1 98_665 100_555 137.922(3)
Li12 Mn12 O1 98_665 109_556 85.7475(4)
Li12 Mn12 O1 98_665 63_565 42.078(3)
Li12 Mn12 O1 98_665 160_655 42.078(3)
Li12 Mn12 Li12 51_656 147_555 180.0(5)
Li12 Mn12 Li12 51_656 100_555 120.000(3)
Li12 Mn12 Li12 51_656 148_566 60.000(3)
Li12 Mn12 Ti12 51_656 . 0
Li12 Mn12 Ti12 51_656 50_555 120.000(3)
Li12 Mn12 Ti12 51_656 98_665 60.000(3)
Li12 Mn12 Ti12 51_656 51_656 0.0(5)
Li12 Mn12 Ti12 51_656 147_555 180.0(5)
Li12 Mn12 Ti12 51_656 100_555 120.000(3)
Li12 Mn12 Ti12 51_656 148_566 60.000(3)
Li12 Mn12 O1 51_656 50_555 137.922(3)
Li12 Mn12 O1 51_656 147_555 94.2525(4)
Li12 Mn12 O1 51_656 100_555 137.922(3)
Li12 Mn12 O1 51_656 109_556 42.078(3)
Li12 Mn12 O1 51_656 63_565 85.7475(4)
Li12 Mn12 O1 51_656 160_655 42.078(3)
Li12 Mn12 Li12 147_555 100_555 60.000(3)
Li12 Mn12 Li12 147_555 148_566 120.000(3)
Li12 Mn12 Ti12 147_555 . 0
Li12 Mn12 Ti12 147_555 50_555 60.000(3)
Li12 Mn12 Ti12 147_555 98_665 120.000(3)
Li12 Mn12 Ti12 147_555 51_656 180.0(5)
Li12 Mn12 Ti12 147_555 147_555 0.0(5)
Li12 Mn12 Ti12 147_555 100_555 60.000(3)
Li12 Mn12 Ti12 147_555 148_566 120.000(3)
Li12 Mn12 O1 147_555 50_555 42.078(3)
Li12 Mn12 O1 147_555 147_555 85.7475(4)
Li12 Mn12 O1 147_555 100_555 42.078(3)
Li12 Mn12 O1 147_555 109_556 137.922(3)
Li12 Mn12 O1 147_555 63_565 94.2525(4)
Li12 Mn12 O1 147_555 160_655 137.922(3)
Li12 Mn12 Li12 100_555 148_566 180.0(5)
Li12 Mn12 Ti12 100_555 . 0
Li12 Mn12 Ti12 100_555 50_555 60.000(3)
Li12 Mn12 Ti12 100_555 98_665 120.000(3)
Li12 Mn12 Ti12 100_555 51_656 120.000(3)
Li12 Mn12 Ti12 100_555 147_555 60.000(3)
Li12 Mn12 Ti12 100_555 100_555 0.0(5)
Li12 Mn12 Ti12 100_555 148_566 180.0(5)
Li12 Mn12 O1 100_555 50_555 42.078(3)
Li12 Mn12 O1 100_555 147_555 42.078(3)
Li12 Mn12 O1 100_555 100_555 85.7475(4)
Li12 Mn12 O1 100_555 109_556 137.922(3)
Li12 Mn12 O1 100_555 63_565 137.922(3)
Li12 Mn12 O1 100_555 160_655 94.2525(4)
Li12 Mn12 Ti12 148_566 . 0
Li12 Mn12 Ti12 148_566 50_555 120.000(3)
Li12 Mn12 Ti12 148_566 98_665 60.000(3)
Li12 Mn12 Ti12 148_566 51_656 60.000(3)
Li12 Mn12 Ti12 148_566 147_555 120.000(3)
Li12 Mn12 Ti12 148_566 100_555 180.0(5)
Li12 Mn12 Ti12 148_566 148_566 0.0(5)
Li12 Mn12 O1 148_566 50_555 137.922(3)
Li12 Mn12 O1 148_566 147_555 137.922(3)
Li12 Mn12 O1 148_566 100_555 94.2525(4)
Li12 Mn12 O1 148_566 109_556 42.078(3)
Li12 Mn12 O1 148_566 63_565 42.078(3)
Li12 Mn12 O1 148_566 160_655 85.7475(4)
Ti12 Mn12 Ti12 . 50_555 0
Ti12 Mn12 Ti12 . 98_665 0
Ti12 Mn12 Ti12 . 51_656 0
Ti12 Mn12 Ti12 . 147_555 0
Ti12 Mn12 Ti12 . 100_555 0
Ti12 Mn12 Ti12 . 148_566 0
Ti12 Mn12 O1 . 50_555 0
Ti12 Mn12 O1 . 147_555 0
Ti12 Mn12 O1 . 100_555 0
Ti12 Mn12 O1 . 109_556 0
Ti12 Mn12 O1 . 63_565 0
Ti12 Mn12 O1 . 160_655 0
Ti12 Mn12 Ti12 50_555 98_665 180.0(5)
Ti12 Mn12 Ti12 50_555 51_656 120.000(3)
Ti12 Mn12 Ti12 50_555 147_555 60.000(3)
Ti12 Mn12 Ti12 50_555 100_555 60.000(3)
Ti12 Mn12 Ti12 50_555 148_566 120.000(3)
Ti12 Mn12 O1 50_555 50_555 85.7475(4)
Ti12 Mn12 O1 50_555 147_555 42.078(3)
Ti12 Mn12 O1 50_555 100_555 42.078(3)
Ti12 Mn12 O1 50_555 109_556 94.2525(4)
Ti12 Mn12 O1 50_555 63_565 137.922(3)
Ti12 Mn12 O1 50_555 160_655 137.922(3)
Ti12 Mn12 Ti12 98_665 51_656 60.000(3)
Ti12 Mn12 Ti12 98_665 147_555 120.000(3)
Ti12 Mn12 Ti12 98_665 100_555 120.000(3)
Ti12 Mn12 Ti12 98_665 148_566 60.000(3)
Ti12 Mn12 O1 98_665 50_555 94.2525(4)
Ti12 Mn12 O1 98_665 147_555 137.922(3)
Ti12 Mn12 O1 98_665 100_555 137.922(3)
Ti12 Mn12 O1 98_665 109_556 85.7475(4)
Ti12 Mn12 O1 98_665 63_565 42.078(3)
Ti12 Mn12 O1 98_665 160_655 42.078(3)
Ti12 Mn12 Ti12 51_656 147_555 180.0(5)
Ti12 Mn12 Ti12 51_656 100_555 120.000(3)
Ti12 Mn12 Ti12 51_656 148_566 60.000(3)
Ti12 Mn12 O1 51_656 50_555 137.922(3)
Ti12 Mn12 O1 51_656 147_555 94.2525(4)
Ti12 Mn12 O1 51_656 100_555 137.922(3)
Ti12 Mn12 O1 51_656 109_556 42.078(3)
Ti12 Mn12 O1 51_656 63_565 85.7475(4)
Ti12 Mn12 O1 51_656 160_655 42.078(3)
Ti12 Mn12 Ti12 147_555 100_555 60.000(3)
Ti12 Mn12 Ti12 147_555 148_566 120.000(3)
Ti12 Mn12 O1 147_555 50_555 42.078(3)
Ti12 Mn12 O1 147_555 147_555 85.7475(4)
Ti12 Mn12 O1 147_555 100_555 42.078(3)
Ti12 Mn12 O1 147_555 109_556 137.922(3)
Ti12 Mn12 O1 147_555 63_565 94.2525(4)
Ti12 Mn12 O1 147_555 160_655 137.922(3)
Ti12 Mn12 Ti12 100_555 148_566 180.0(5)
Ti12 Mn12 O1 100_555 50_555 42.078(3)
Ti12 Mn12 O1 100_555 147_555 42.078(3)
Ti12 Mn12 O1 100_555 100_555 85.7475(4)
Ti12 Mn12 O1 100_555 109_556 137.922(3)
Ti12 Mn12 O1 100_555 63_565 137.922(3)
Ti12 Mn12 O1 100_555 160_655 94.2525(4)
Ti12 Mn12 O1 148_566 50_555 137.922(3)
Ti12 Mn12 O1 148_566 147_555 137.922(3)
Ti12 Mn12 O1 148_566 100_555 94.2525(4)
Ti12 Mn12 O1 148_566 109_556 42.078(3)
Ti12 Mn12 O1 148_566 63_565 42.078(3)
Ti12 Mn12 O1 148_566 160_655 85.7475(4)
O1 Mn12 O1 50_555 147_555 83.84
O1 Mn12 O1 50_555 100_555 83.84
O1 Mn12 O1 50_555 109_556 180.0(5)
O1 Mn12 O1 50_555 63_565 96.16
O1 Mn12 O1 50_555 160_655 96.16
O1 Mn12 O1 147_555 100_555 83.84
O1 Mn12 O1 147_555 109_556 96.16
O1 Mn12 O1 147_555 63_565 180.0(5)
O1 Mn12 O1 147_555 160_655 96.16
O1 Mn12 O1 100_555 109_556 96.16
O1 Mn12 O1 100_555 63_565 96.16
O1 Mn12 O1 100_555 160_655 180.0(5)
O1 Mn12 O1 109_556 63_565 83.84
O1 Mn12 O1 109_556 160_655 83.84
O1 Mn12 O1 63_565 160_655 83.84
Li11 O1 Ti11 . . 0.0(5)
Li11 O1 Li12 . 50_555 121.012(3)
Li11 O1 Li12 . 147_555 121.012(3)
Li11 O1 Li12 . 100_555 121.012(3)
Li11 O1 Ti12 . 50_555 121.012(3)
Li11 O1 Ti12 . 147_555 121.012(3)
Li11 O1 Ti12 . 100_555 121.012(3)
Li11 O1 Mn12 . 50_555 121.012(3)
Li11 O1 Mn12 . 147_555 121.012(3)
Li11 O1 Mn12 . 100_555 121.012(3)
Ti11 O1 Li12 . 50_555 121.012(3)
Ti11 O1 Li12 . 147_555 121.012(3)
Ti11 O1 Li12 . 100_555 121.012(3)
Ti11 O1 Ti12 . 50_555 121.012(3)
Ti11 O1 Ti12 . 147_555 121.012(3)
Ti11 O1 Ti12 . 100_555 121.012(3)
Ti11 O1 Mn12 . 50_555 121.012(3)
Ti11 O1 Mn12 . 147_555 121.012(3)
Ti11 O1 Mn12 . 100_555 121.012(3)
Li12 O1 Li12 50_555 147_555 95.84
Li12 O1 Li12 50_555 100_555 95.84
Li12 O1 Ti12 50_555 50_555 0.0(5)
Li12 O1 Ti12 50_555 147_555 95.84
Li12 O1 Ti12 50_555 100_555 95.84
Li12 O1 Mn12 50_555 50_555 0.0(5)
Li12 O1 Mn12 50_555 147_555 95.84
Li12 O1 Mn12 50_555 100_555 95.84
Li12 O1 Li12 147_555 100_555 95.84
Li12 O1 Ti12 147_555 50_555 95.84
Li12 O1 Ti12 147_555 147_555 0.0(5)
Li12 O1 Ti12 147_555 100_555 95.84
Li12 O1 Mn12 147_555 50_555 95.84
Li12 O1 Mn12 147_555 147_555 0.0(5)
Li12 O1 Mn12 147_555 100_555 95.84
Li12 O1 Ti12 100_555 50_555 95.84
Li12 O1 Ti12 100_555 147_555 95.84
Li12 O1 Ti12 100_555 100_555 0.0(5)
Li12 O1 Mn12 100_555 50_555 95.84
Li12 O1 Mn12 100_555 147_555 95.84
Li12 O1 Mn12 100_555 100_555 0.0(5)
Ti12 O1 Ti12 50_555 147_555 95.84
Ti12 O1 Ti12 50_555 100_555 95.84
Ti12 O1 Mn12 50_555 50_555 0.0(5)
Ti12 O1 Mn12 50_555 147_555 95.84
Ti12 O1 Mn12 50_555 100_555 95.84
Ti12 O1 Ti12 147_555 100_555 95.84
Ti12 O1 Mn12 147_555 50_555 95.84
Ti12 O1 Mn12 147_555 147_555 0.0(5)
Ti12 O1 Mn12 147_555 100_555 95.84
Ti12 O1 Mn12 100_555 50_555 95.84
Ti12 O1 Mn12 100_555 147_555 95.84
Ti12 O1 Mn12 100_555 100_555 0.0(5)
Mn12 O1 Mn12 50_555 147_555 95.84
Mn12 O1 Mn12 50_555 100_555 95.84
Mn12 O1 Mn12 147_555 100_555 95.84

loop_
_geom_bond_atom_site_label_1
_geom_bond_atom_site_label_2
_geom_bond_site_symmetry_2
_geom_bond_distance
Li11 Ti11 . 0
Li11 O1 . 1.98619(16)
Li11 O1 98_555 1.98619(16)
Li11 O1 51_555 1.98619(16)
Li11 O1 148_555 1.98619(16)
Ti11 O1 . 1.98619(16)
Ti11 O1 98_555 1.98619(16)
Ti11 O1 51_555 1.98619(16)
Ti11 O1 148_555 1.98619(16)
Li12 Li12 50_555 2.9488(3)
Li12 Li12 98_665 2.9488(3)
Li12 Li12 51_656 2.9488(3)
Li12 Li12 147_555 2.9488(3)
Li12 Li12 100_555 2.9488(3)
Li12 Li12 148_566 2.9488(3)
Li12 Ti12 . 0
Li12 Ti12 50_555 2.9488(3)
Li12 Ti12 98_665 2.9488(3)
Li12 Ti12 51_656 2.9488(3)
Li12 Ti12 147_555 2.9488(3)
Li12 Ti12 100_555 2.9488(3)
Li12 Ti12 148_566 2.9488(3)
Li12 Mn12 . 0
Li12 Mn12 50_555 2.9488(3)
Li12 Mn12 98_665 2.9488(3)
Li12 Mn12 51_656 2.9488(3)
Li12 Mn12 147_555 2.9488(3)
Li12 Mn12 100_555 2.9488(3)
Li12 Mn12 148_566 2.9488(3)
Li12 O1 50_555 1.9864(3)
Li12 O1 147_555 1.9864(3)
Li12 O1 100_555 1.9864(3)
Li12 O1 109_556 1.9864(3)
Li12 O1 63_565 1.9864(3)
Li12 O1 160_655 1.9864(3)
Ti12 Ti12 50_555 2.9488(3)
Ti12 Ti12 98_665 2.9488(3)
Ti12 Ti12 51_656 2.9488(3)
Ti12 Ti12 147_555 2.9488(3)
Ti12 Ti12 100_555 2.9488(3)
Ti12 Ti12 148_566 2.9488(3)
Ti12 Mn12 . 0
Ti12 Mn12 50_555 2.9488(3)
Ti12 Mn12 98_665 2.9488(3)
Ti12 Mn12 51_656 2.9488(3)
Ti12 Mn12 147_555 2.9488(3)
Ti12 Mn12 100_555 2.9488(3)
Ti12 Mn12 148_566 2.9488(3)
Ti12 O1 50_555 1.9864(3)
Ti12 O1 147_555 1.9864(3)
Ti12 O1 100_555 1.9864(3)
Ti12 O1 109_556 1.9864(3)
Ti12 O1 63_565 1.9864(3)
Ti12 O1 160_655 1.9864(3)
Mn12 O1 50_555 1.9864(3)
Mn12 O1 147_555 1.9864(3)
Mn12 O1 100_555 1.9864(3)
Mn12 O1 109_556 1.9864(3)
Mn12 O1 63_565 1.9864(3)
Mn12 O1 160_655 1.9864(3)
